data_7711211
loop_
_publ_author_name
'B\"ugel, Patrick'
'Krummenacher, Ivo'
'Weigend, Florian'
'Eichh\"ofer, Andreas'

_publ_section_title
;
 Experimental and theoretical evidence for low-lying excited states in
 [Cr6E8(PEt3)6] (E = S, Se, Te) cluster molecules
;
_journal_name_full 'Dalton Transactions'
_journal_paper_doi 10.1039/D2DT01690G
_journal_year 2022
_chemical_formula_moiety 'C36 H90 Cr6 P6 S8'
_chemical_formula_sum 'C36 H90 Cr6 P6 S8'
_chemical_formula_weight 1277.37
_chemical_properties_physical Air-sensitive,Moisture-sensitive,Heat-sensitive
_space_group_crystal_system trigonal
_space_group_IT_number 148
_space_group_name_Hall '-R 3'
_space_group_name_H-M_alt 'R -3 :H'
_atom_sites_solution_hydrogens geom
_atom_sites_solution_primary iterative
_audit_creation_date 2021-08-17
_audit_creation_method
;
Olex2 1.3
(compiled 2020.11.12 svn.r5f609507 for OlexSys, GUI svn.r6272)
;
_audit_update_record
;
2022-05-12 deposited with the CCDC.	2022-08-23 downloaded from the CCDC.
;
_cell_angle_alpha 90
_cell_angle_beta 90
_cell_angle_gamma 120
_cell_formula_units_Z 3
_cell_length_a 17.0970(4)
_cell_length_b 17.0970(4)
_cell_length_c 19.4378(8)
_cell_measurement_reflns_used 15084
_cell_measurement_temperature 180(2)
_cell_measurement_theta_max 27.35
_cell_measurement_theta_min 1.73
_cell_volume 4920.6(3)
_computing_molecular_graphics 'Olex2 1.3 (Dolomanov et al., 2009)'
_computing_publication_material 'Olex2 1.3 (Dolomanov et al., 2009)'
_computing_structure_refinement 'SHELXL 2014/3 (Sheldrick, 2015)'
_computing_structure_solution 'olex2.solve 1.3 (Bourhis et al., 2015)'
_diffrn_ambient_temperature 180(2)
_diffrn_detector 'image plate (34 cm diameter)'
_diffrn_detector_type STOE
_diffrn_measured_fraction_theta_full 1.000
_diffrn_measured_fraction_theta_max 0.996
_diffrn_measurement_details
;
 257 frames, detector distance = 120 mm
;
_diffrn_measurement_device '2-circle goniometer'
_diffrn_radiation_collimation '0.5 mm diameter, monocapillary'
_diffrn_radiation_monochromator 'multilayer optics'
_diffrn_radiation_polarisn_norm 0
_diffrn_radiation_probe x-ray
_diffrn_radiation_type MoK\a
_diffrn_radiation_wavelength 0.71073
_diffrn_reflns_av_R_equivalents 0.0703
_diffrn_reflns_av_unetI/netI 0.0346
_diffrn_reflns_Laue_measured_fraction_full 1.000
_diffrn_reflns_Laue_measured_fraction_max 0.996
_diffrn_reflns_limit_h_max 21
_diffrn_reflns_limit_h_min -21
_diffrn_reflns_limit_k_max 21
_diffrn_reflns_limit_k_min -21
_diffrn_reflns_limit_l_max 24
_diffrn_reflns_limit_l_min -24
_diffrn_reflns_number 12770
_diffrn_reflns_point_group_measured_fraction_full 1.000
_diffrn_reflns_point_group_measured_fraction_max 0.996
_diffrn_reflns_theta_full 25.242
_diffrn_reflns_theta_max 26.774
_diffrn_reflns_theta_min 1.729
_diffrn_source_current 40
_diffrn_source_power 2.000
_diffrn_source_target Mo
_diffrn_source_type 'sealed X-ray tube'
_diffrn_source_voltage 50
_exptl_absorpt_coefficient_mu 1.382
_exptl_absorpt_correction_T_max 0.9106
_exptl_absorpt_correction_T_min 0.6731
_exptl_absorpt_correction_type integration
_exptl_absorpt_process_details
;
Koziskova, J.; Hahn, F.; Richter, J.; Kozisek, J. Comparison of different
absorption corrections on the model structure of tetrakis(\m~2~-acetato)-
diaqua-di-copper(II), Acta Chim. Slov., 2016, 9(2), 136-140.
;
_exptl_crystal_colour black
_exptl_crystal_colour_primary black
_exptl_crystal_density_diffrn 1.293
_exptl_crystal_description rhombohedral
_exptl_crystal_F_000 2004
_exptl_crystal_preparation 'Magnetic properties'
_exptl_crystal_size_max 0.4
_exptl_crystal_size_mid 0.217
_exptl_crystal_size_min 0.09
_refine_diff_density_max 0.409
_refine_diff_density_min -0.629
_refine_diff_density_rms 0.084
_refine_ls_extinction_method none
_refine_ls_goodness_of_fit_ref 1.075
_refine_ls_hydrogen_treatment constr
_refine_ls_matrix_type full
_refine_ls_number_parameters 88
_refine_ls_number_reflns 2321
_refine_ls_number_restraints 0
_refine_ls_restrained_S_all 1.075
_refine_ls_R_factor_all 0.0317
_refine_ls_R_factor_gt 0.0266
_refine_ls_shift/su_max 0.002
_refine_ls_shift/su_mean 0.000
_refine_ls_structure_factor_coef Fsqd
_refine_ls_weighting_details 'w=1/[\s^2^(Fo^2^)+(0.0399P)^2^+1.6831P] where P=(Fo^2^+2Fc^2^)/3'
_refine_ls_weighting_scheme calc
_refine_ls_wR_factor_gt 0.0714
_refine_ls_wR_factor_ref 0.0733
_reflns_d_resolution_high 0.789
_reflns_d_resolution_low 11.778
_reflns_Friedel_coverage 0.000
_reflns_limit_h_max 21
_reflns_limit_h_min -21
_reflns_limit_k_max 21
_reflns_limit_k_min -21
_reflns_limit_l_max 24
_reflns_limit_l_min -24
_reflns_number_gt 1999
_reflns_number_total 2321
_reflns_threshold_expression 'I > 2\s(I)'
_cod_data_source_file d2dt01690g2.cif
_cod_data_source_block r-3
_cod_original_sg_symbol_H-M 'R -3'
_cod_database_code 7711211
_shelxl_version_number 2014-3
_shelx_space_group_comment
;
The symmetry employed for this shelxl refinement is uniquely defined
by the following loop, which should always be used as a source of
symmetry information in preference to the above space-group names.
They are only intended as comments.
;
_shelx_estimated_absorpt_t_max 0.886
_shelx_estimated_absorpt_t_min 0.608
_olex2_refinement_description
;
1. Fixed Uiso
 At 1.2 times of:
  All C(H,H) groups
 At 1.5 times of:
  All C(H,H,H) groups
2.a Secondary CH2 refined with riding coordinates:
 C1(H1A,H1B), C3(H3A,H3B), C5(H5A,H5B)
2.b Idealised Me refined as rotating group:
 C2(H2A,H2B,H2C), C4(H4A,H4B,H4C), C6(H6A,H6B,H6C)
;
_smtbx_masks_void_probe_radius 1.2
_smtbx_masks_void_truncation_radius 1.2
_olex2_submission_special_instructions 'No special instructions were received'

loop_
_space_group_symop_operation_xyz
'x, y, z'
'-y, x-y, z'
'-x+y, -x, z'
'x+2/3, y+1/3, z+1/3'
'-y+2/3, x-y+1/3, z+1/3'
'-x+y+2/3, -x+1/3, z+1/3'
'x+1/3, y+2/3, z+2/3'
'-y+1/3, x-y+2/3, z+2/3'
'-x+y+1/3, -x+2/3, z+2/3'
'-x, -y, -z'
'y, -x+y, -z'
'x-y, x, -z'
'-x+2/3, -y+1/3, -z+1/3'
'y+2/3, -x+y+1/3, -z+1/3'
'x-y+2/3, x+1/3, -z+1/3'
'-x+1/3, -y+2/3, -z+2/3'
'y+1/3, -x+y+2/3, -z+2/3'
'x-y+1/3, x+2/3, -z+2/3'

loop_
_atom_site_label
_atom_site_type_symbol
_atom_site_fract_x
_atom_site_fract_y
_atom_site_fract_z
_atom_site_U_iso_or_equiv
_atom_site_adp_type
_atom_site_occupancy
_atom_site_site_symmetry_order
_atom_site_calc_flag
_atom_site_refinement_flags_posn
_atom_site_refinement_flags_adp
_atom_site_refinement_flags_occupancy
_atom_site_disorder_assembly
_atom_site_disorder_group
C1 C 0.34125(13) 0.15088(14) 0.92423(12) 0.0332(4) Uani 1 1 d . . . . .
H1A H 0.3436 0.1117 0.9607 0.040 Uiso 1 1 calc R U . . .
H1B H 0.3913 0.1652 0.8918 0.040 Uiso 1 1 calc R U . . .
C2 C 0.35680(14) 0.23865(14) 0.95705(12) 0.0393(5) Uani 1 1 d . . . . .
H2A H 0.3665 0.2826 0.9209 0.059 Uiso 1 1 calc R U . . .
H2B H 0.4101 0.2630 0.9869 0.059 Uiso 1 1 calc R U . . .
H2C H 0.3038 0.2267 0.9844 0.059 Uiso 1 1 calc R U . . .
C3 C 0.24331(14) 0.16161(14) 0.80674(11) 0.0316(4) Uani 1 1 d . . . . .
H3A H 0.1902 0.1280 0.7764 0.038 Uiso 1 1 calc R U . . .
H3B H 0.2398 0.2134 0.8260 0.038 Uiso 1 1 calc R U . . .
C4 C 0.32798(18) 0.19879(17) 0.76249(13) 0.0473(6) Uani 1 1 d . . . . .
H4A H 0.3255 0.2375 0.7264 0.071 Uiso 1 1 calc R U . . .
H4B H 0.3315 0.1486 0.7413 0.071 Uiso 1 1 calc R U . . .
H4C H 0.3814 0.2342 0.7913 0.071 Uiso 1 1 calc R U . . .
C5 C 0.25012(14) -0.00010(14) 0.83777(12) 0.0342(5) Uani 1 1 d . . . . .
H5A H 0.3114 0.0286 0.8175 0.041 Uiso 1 1 calc R U . . .
H5B H 0.2470 -0.0424 0.8739 0.041 Uiso 1 1 calc R U . . .
C6 C 0.18185(17) -0.05365(16) 0.78224(13) 0.0459(6) Uani 1 1 d . . . . .
H6A H 0.1907 -0.0143 0.7429 0.069 Uiso 1 1 calc R U . . .
H6B H 0.1206 -0.0774 0.8005 0.069 Uiso 1 1 calc R U . . .
H6C H 0.1900 -0.1039 0.7675 0.069 Uiso 1 1 calc R U . . .
Cr1 Cr 0.10010(2) 0.03521(2) 0.94563(2) 0.01769(10) Uani 1 1 d . . . . .
P1 P 0.23397(3) 0.08738(3) 0.87786(3) 0.02372(13) Uani 1 1 d . . . . .
S1 S 0.06237(3) -0.11648(3) 0.95036(2) 0.01887(12) Uani 1 1 d . . . . .
S2 S 0.0000 0.0000 0.85277(4) 0.02194(17) Uani 1 3 d S T P . .

loop_
_atom_site_aniso_label
_atom_site_aniso_U_11
_atom_site_aniso_U_22
_atom_site_aniso_U_33
_atom_site_aniso_U_23
_atom_site_aniso_U_13
_atom_site_aniso_U_12
C1 0.0224(9) 0.0385(11) 0.0359(11) 0.0033(9) 0.0015(8) 0.0131(8)
C2 0.0311(10) 0.0317(10) 0.0444(13) 0.0021(9) -0.0052(9) 0.0076(9)
C3 0.0359(10) 0.0298(10) 0.0293(10) 0.0030(8) 0.0047(8) 0.0165(8)
C4 0.0551(14) 0.0467(13) 0.0391(13) 0.0135(11) 0.0206(11) 0.0247(12)
C5 0.0347(10) 0.0342(10) 0.0410(12) 0.0014(9) 0.0107(9) 0.0227(9)
C6 0.0587(15) 0.0422(12) 0.0428(13) -0.0115(10) 0.0052(11) 0.0297(11)
Cr1 0.01717(15) 0.01624(15) 0.02000(18) -0.00051(10) -0.00038(10) 0.00860(11)
P1 0.0224(2) 0.0235(2) 0.0260(3) 0.00084(18) 0.00313(18) 0.01208(18)
S1 0.0185(2) 0.0178(2) 0.0223(2) -0.00092(15) -0.00020(15) 0.01057(16)
S2 0.0227(2) 0.0227(2) 0.0204(4) 0.000 0.000 0.01135(11)

loop_
_atom_type_symbol
_atom_type_description
_atom_type_scat_dispersion_real
_atom_type_scat_dispersion_imag
_atom_type_scat_source
C C 0.0033 0.0016 'International Tables Vol C Tables 4.2.6.8 and 6.1.1.4'
H H 0.0000 0.0000 'International Tables Vol C Tables 4.2.6.8 and 6.1.1.4'
Cr Cr 0.3209 0.6236 'International Tables Vol C Tables 4.2.6.8 and 6.1.1.4'
P P 0.1023 0.0942 'International Tables Vol C Tables 4.2.6.8 and 6.1.1.4'
S S 0.1246 0.1234 'International Tables Vol C Tables 4.2.6.8 and 6.1.1.4'

loop_
_exptl_crystal_face_index_h
_exptl_crystal_face_index_k
_exptl_crystal_face_index_l
_exptl_crystal_face_perp_dist
-1 1 1 0.0360
1 -1 -1 0.0350
4 -1 4 0.2280
-4 1 -4 0.1970
0 6 -5 0.0820
0 -4 3 0.0600
0 -6 5 0.0600

loop_
_geom_angle_atom_site_label_1
_geom_angle_atom_site_label_2
_geom_angle_atom_site_label_3
_geom_angle
_geom_angle_site_symmetry_1
_geom_angle_site_symmetry_3
_geom_angle_publ_flag
H1A C1 H1B 107.6 . . ?
C2 C1 H1A 108.6 . . ?
C2 C1 H1B 108.6 . . ?
C2 C1 P1 114.73(14) . . ?
P1 C1 H1A 108.6 . . ?
P1 C1 H1B 108.6 . . ?
C1 C2 H2A 109.5 . . ?
C1 C2 H2B 109.5 . . ?
C1 C2 H2C 109.5 . . ?
H2A C2 H2B 109.5 . . ?
H2A C2 H2C 109.5 . . ?
H2B C2 H2C 109.5 . . ?
H3A C3 H3B 107.3 . . ?
C4 C3 H3A 108.1 . . ?
C4 C3 H3B 108.1 . . ?
C4 C3 P1 116.84(16) . . ?
P1 C3 H3A 108.1 . . ?
P1 C3 H3B 108.1 . . ?
C3 C4 H4A 109.5 . . ?
C3 C4 H4B 109.5 . . ?
C3 C4 H4C 109.5 . . ?
H4A C4 H4B 109.5 . . ?
H4A C4 H4C 109.5 . . ?
H4B C4 H4C 109.5 . . ?
H5A C5 H5B 107.6 . . ?
C6 C5 H5A 108.7 . . ?
C6 C5 H5B 108.7 . . ?
C6 C5 P1 114.37(15) . . ?
P1 C5 H5A 108.7 . . ?
P1 C5 H5B 108.7 . . ?
C5 C6 H6A 109.5 . . ?
C5 C6 H6B 109.5 . . ?
C5 C6 H6C 109.5 . . ?
H6A C6 H6B 109.5 . . ?
H6A C6 H6C 109.5 . . ?
H6B C6 H6C 109.5 . . ?
Cr1 Cr1 Cr1 90.0 11_557 2 ?
Cr1 Cr1 Cr1 59.862(7) 12_557 2 ?
Cr1 Cr1 Cr1 60.0 3 2 ?
Cr1 Cr1 Cr1 90.0 12_557 3 ?
Cr1 Cr1 Cr1 59.862(7) 11_557 3 ?
Cr1 Cr1 Cr1 60.273(14) 11_557 12_557 ?
P1 Cr1 Cr1 132.246(16) . 12_557 ?
P1 Cr1 Cr1 134.787(16) . 2 ?
P1 Cr1 Cr1 137.755(16) . 3 ?
P1 Cr1 Cr1 135.094(16) . 11_557 ?
S1 Cr1 Cr1 55.923(14) . 3 ?
S1 Cr1 Cr1 56.290(14) 2 2 ?
S1 Cr1 Cr1 56.421(12) . 11_557 ?
S1 Cr1 Cr1 56.319(15) 12_557 12_557 ?
S1 Cr1 Cr1 116.595(16) . 12_557 ?
S1 Cr1 Cr1 115.838(13) 12_557 3 ?
S1 Cr1 Cr1 116.238(14) 2 3 ?
S1 Cr1 Cr1 116.718(16) 2 11_557 ?
S1 Cr1 Cr1 115.871(14) . 2 ?
S1 Cr1 Cr1 116.083(13) 12_557 2 ?
S1 Cr1 Cr1 56.522(12) 2 12_557 ?
S1 Cr1 Cr1 56.053(15) 12_557 11_557 ?
S1 Cr1 P1 96.717(18) . . ?
S1 Cr1 P1 93.063(18) 12_557 . ?
S1 Cr1 P1 92.313(17) 2 . ?
S1 Cr1 S1 90.159(13) 2 12_557 ?
S1 Cr1 S1 89.914(13) . 12_557 ?
S1 Cr1 S1 170.953(19) 2 . ?
S1 Cr1 S2 170.57(2) 12_557 . ?
S1 Cr1 S2 89.102(13) . . ?
S1 Cr1 S2 89.345(13) 2 . ?
S2 Cr1 Cr1 116.136(13) . 12_557 ?
S2 Cr1 Cr1 56.338(11) . 2 ?
S2 Cr1 Cr1 56.338(11) . 3 ?
S2 Cr1 Cr1 116.136(13) . 11_557 ?
S2 Cr1 P1 96.370(19) . . ?
C1 P1 Cr1 115.92(7) . . ?
C3 P1 C1 104.25(10) . . ?
C3 P1 Cr1 114.21(7) . . ?
C5 P1 C1 100.29(10) . . ?
C5 P1 C3 104.44(10) . . ?
C5 P1 Cr1 115.96(7) . . ?
Cr1 S1 Cr1 67.786(16) 3 . ?
Cr1 S1 Cr1 67.422(16) 3 11_557 ?
Cr1 S1 Cr1 67.260(16) . 11_557 ?
Cr1 S2 Cr1 67.32(2) . 2 ?
Cr1 S2 Cr1 67.32(2) . 3 ?
Cr1 S2 Cr1 67.32(2) 2 3 ?

loop_
_geom_bond_atom_site_label_1
_geom_bond_atom_site_label_2
_geom_bond_distance
_geom_bond_site_symmetry_2
_geom_bond_publ_flag
C1 H1A 0.9900 . ?
C1 H1B 0.9900 . ?
C1 C2 1.527(3) . ?
C1 P1 1.834(2) . ?
C2 H2A 0.9800 . ?
C2 H2B 0.9800 . ?
C2 H2C 0.9800 . ?
C3 H3A 0.9900 . ?
C3 H3B 0.9900 . ?
C3 C4 1.523(3) . ?
C3 P1 1.829(2) . ?
C4 H4A 0.9800 . ?
C4 H4B 0.9800 . ?
C4 H4C 0.9800 . ?
C5 H5A 0.9900 . ?
C5 H5B 0.9900 . ?
C5 C6 1.516(3) . ?
C5 P1 1.8257(19) . ?
C6 H6A 0.9800 . ?
C6 H6B 0.9800 . ?
C6 H6C 0.9800 . ?
Cr1 Cr1 2.5938(5) 12_557 ?
Cr1 Cr1 2.5938(5) 11_557 ?
Cr1 Cr1 2.6045(4) 2 ?
Cr1 Cr1 2.6045(5) 3 ?
Cr1 P1 2.3933(5) . ?
Cr1 S1 2.3431(5) 12_557 ?
Cr1 S1 2.3403(5) . ?
Cr1 S1 2.3303(5) 2 ?
Cr1 S2 2.3494(6) . ?
S1 Cr1 2.3303(5) 3 ?
S1 Cr1 2.3431(5) 11_557 ?
S2 Cr1 2.3494(6) 2 ?
S2 Cr1 2.3494(6) 3 ?

loop_
_geom_torsion_atom_site_label_1
_geom_torsion_atom_site_label_2
_geom_torsion_atom_site_label_3
_geom_torsion_atom_site_label_4
_geom_torsion
_geom_torsion_site_symmetry_1
_geom_torsion_site_symmetry_2
_geom_torsion_site_symmetry_3
_geom_torsion_site_symmetry_4
_geom_torsion_publ_flag
C2 C1 P1 C3 64.36(18) . . . . ?
C2 C1 P1 C5 172.27(16) . . . . ?
C2 C1 P1 Cr1 -62.08(17) . . . . ?
C4 C3 P1 C1 51.24(19) . . . . ?
C4 C3 P1 C5 -53.57(19) . . . . ?
C4 C3 P1 Cr1 178.74(15) . . . . ?
C6 C5 P1 C1 -167.21(17) . . . . ?
C6 C5 P1 C3 -59.45(18) . . . . ?
C6 C5 P1 Cr1 67.16(18) . . . . ?

loop_
_smtbx_masks_void_nr
_smtbx_masks_void_average_x
_smtbx_masks_void_average_y
_smtbx_masks_void_average_z
_smtbx_masks_void_volume
_smtbx_masks_void_count_electrons
_smtbx_masks_void_content
1 0.000 0.000 0.500 342.0 109.0 ?
2 0.333 0.667 0.167 342.0 109.0 ?
3 0.667 0.333 0.833 342.0 109.0 ?
